data_7012436
loop_
_publ_author_name
'Atkins, Andrew J.'
'Black, Daniel'
'Finn, Rachel L.'
'Marin-Becerra, Armando'
'Blake, Alexander J.'
'Ruiz-Ramirez, Lena'
'Li, Wan-Sheung'
'Schr\"oder, Martin'

_publ_section_title
;
 Synthesis and structure of mononuclear and binuclear zinc(ii)
 compartmental macrocyclic complexes
;
_journal_issue 9
_journal_name_full 'Dalton Transactions'
_journal_page_first 1730
_journal_paper_doi 10.1039/b210936k
_journal_year 2003
_chemical_formula_moiety 'C30 H36 N4 O6 Zn2, C H Cl3'
_chemical_formula_sum 'C31 H37 Cl3 N4 O6 Zn2'
_chemical_formula_weight 798.74
_chemical_name_systematic
; 
? 
;
_space_group_IT_number 2
_symmetry_cell_setting triclinic
_symmetry_space_group_name_Hall '-P 1'
_symmetry_space_group_name_H-M 'P -1'
_atom_sites_solution_hydrogens geom
_atom_sites_solution_primary direct
_atom_sites_solution_secondary difmap
_audit_creation_method SHELXL-97
_cell_angle_alpha 112.75(3)
_cell_angle_beta 96.16(3)
_cell_angle_gamma 108.63(3)
_cell_formula_units_Z 2
_cell_length_a 11.565(7)
_cell_length_b 12.732(3)
_cell_length_c 13.289(2)
_cell_measurement_reflns_used 41
_cell_measurement_temperature 150(2)
_cell_measurement_theta_max 18.15
_cell_measurement_theta_min 16
_cell_volume 1649.2(13)
_computing_cell_refinement 'Stadi-4 (Stoe & Cie, 1995a)'
_computing_data_collection 'Stadi-4 (Stoe & Cie, 1995a)'
_computing_data_reduction 'X-red (Stoe & Cie, 1995b)'
_computing_molecular_graphics 'SHELXTL/PC (Sheldrick, 1997)'
_computing_publication_material 'SHELXL-97; PLATON (Spek, 2002)'
_computing_structure_refinement 'SHELXL-97 (Sheldrick, 1997)'
_computing_structure_solution 'SHELXS-97 (Sheldrick, 1990)'
_diffrn_ambient_temperature 150(2)
_diffrn_measured_fraction_theta_full 0.797
_diffrn_measured_fraction_theta_max 0.797
_diffrn_measurement_device_type 'Stoe Stadi-4 four circle'
_diffrn_measurement_method Omega-theta
_diffrn_radiation_monochromator graphite
_diffrn_radiation_source 'fine-focus sealed tube'
_diffrn_radiation_type MoK\a
_diffrn_radiation_wavelength 0.71073
_diffrn_reflns_av_R_equivalents 0.099
_diffrn_reflns_av_sigmaI/netI 0.057
_diffrn_reflns_limit_h_max 12
_diffrn_reflns_limit_h_min -13
_diffrn_reflns_limit_k_max 9
_diffrn_reflns_limit_k_min -13
_diffrn_reflns_limit_l_max 14
_diffrn_reflns_limit_l_min -14
_diffrn_reflns_number 5093
_diffrn_reflns_theta_full 25.05
_diffrn_reflns_theta_max 25.05
_diffrn_reflns_theta_min 2.90
_diffrn_standards_decay_% 13
_diffrn_standards_interval_time 60
_diffrn_standards_number 3
_exptl_absorpt_coefficient_mu 1.747
_exptl_absorpt_correction_T_max 0.559
_exptl_absorpt_correction_T_min 0.453
_exptl_absorpt_correction_type psi-scan
_exptl_crystal_colour Yellow
_exptl_crystal_density_diffrn 1.608
_exptl_crystal_density_method 'not measured'
_exptl_crystal_description Block
_exptl_crystal_F_000 820
_exptl_crystal_size_max 0.48
_exptl_crystal_size_mid 0.43
_exptl_crystal_size_min 0.38
_refine_diff_density_max 0.90
_refine_diff_density_min -0.86
_refine_diff_density_rms 0.15
_refine_ls_extinction_method none
_refine_ls_goodness_of_fit_ref 1.137
_refine_ls_hydrogen_treatment mixed
_refine_ls_matrix_type full
_refine_ls_number_parameters 419
_refine_ls_number_reflns 4650
_refine_ls_number_restraints 0
_refine_ls_restrained_S_all 1.137
_refine_ls_R_factor_all 0.0933
_refine_ls_R_factor_gt 0.0650
_refine_ls_shift/su_max 0.003
_refine_ls_shift/su_mean 0.000
_refine_ls_structure_factor_coef Fsqd
_refine_ls_weighting_details 'calc w=1/[\s^2^(Fo^2^)+(0.054P)^2^+21.64P] where P=(Fo^2^+2Fc^2^)/3'
_refine_ls_weighting_scheme calc
_refine_ls_wR_factor_gt 0.163
_refine_ls_wR_factor_ref 0.187
_reflns_number_gt 3524
_reflns_number_total 4650
_reflns_threshold_expression >2sigma(I)
_cod_data_source_file b210936k.txt
_cod_data_source_block 3
_cod_depositor_comments
;
The following automatic conversions were performed:
'_symmetry_cell_setting' value 'Triclinic' changed to 'triclinic'
according to '/home/saulius/struct/CIF-dictionaries/cif_core.dic'
dictionary named 'cif_core.dic' version 2.4.1 from 2010-06-29.

Automatic conversion script
Id: cif_fix_enum 1527 2010-12-29 10:47:43Z saulius 

The following automatic conversions were performed:

'_exptl_absorpt_correction_type' tag value 'Psi-scans' was replaced
with 'psi-scan' value.

Automatic conversion script
Id: cif_fix_values 1646 2011-03-28 12:23:43Z adriana 
;
_cod_original_cell_volume 1649.2(11)
_cod_database_code 7012436

loop_
_symmetry_equiv_pos_as_xyz
'x, y, z'
'-x, -y, -z'

loop_
_atom_site_label
_atom_site_type_symbol
_atom_site_fract_x
_atom_site_fract_y
_atom_site_fract_z
_atom_site_U_iso_or_equiv
_atom_site_adp_type
_atom_site_occupancy
_atom_site_symmetry_multiplicity
_atom_site_calc_flag
_atom_site_refinement_flags
_atom_site_disorder_assembly
_atom_site_disorder_group
Zn1 Zn 0.30024(10) 0.11312(10) -0.32574(9) 0.0192(3) Uani 1 1 d . . .
Zn2 Zn 0.33385(9) 0.23364(10) -0.06492(9) 0.0199(3) Uani 1 1 d . . .
O1 O 0.2818(5) 0.2664(6) -0.2024(5) 0.0190(14) Uani 1 1 d . . .
O2 O 0.4280(5) 0.1634(6) -0.1712(5) 0.0223(14) Uani 1 1 d . . .
O3 O 0.2884(6) -0.0574(6) -0.4315(5) 0.0280(16) Uani 1 1 d . . .
O4 O 0.2375(7) -0.2587(6) -0.5006(6) 0.0329(17) Uani 1 1 d . . .
O5 O 0.1432(6) 0.0059(6) -0.2725(5) 0.0257(15) Uani 1 1 d . . .
O6 O 0.1769(6) 0.1000(6) -0.0841(5) 0.0258(15) Uani 1 1 d . . .
N1 N 0.1751(7) 0.1260(7) -0.4418(6) 0.0192(17) Uani 1 1 d . . .
N2 N 0.4697(7) 0.1959(7) -0.3621(6) 0.0221(18) Uani 1 1 d . . .
N3 N 0.3577(7) 0.4110(7) 0.0310(6) 0.0222(18) Uani 1 1 d . . .
N4 N 0.4450(7) 0.2145(7) 0.0591(6) 0.0197(17) Uani 1 1 d . . .
C1 C 0.1977(8) 0.3149(9) -0.2040(8) 0.022(2) Uani 1 1 d . . .
C2 C 0.1045(9) 0.2731(9) -0.3054(8) 0.022(2) Uani 1 1 d . . .
C3 C 0.0156(8) 0.3286(9) -0.3024(8) 0.022(2) Uani 1 1 d . . .
H3 H -0.0482 0.2983 -0.3697 0.026 Uiso 1 1 calc R . .
C4 C 0.0178(9) 0.4242(9) -0.2065(8) 0.026(2) Uani 1 1 d . . .
C5 C 0.1135(9) 0.4687(9) -0.1103(8) 0.024(2) Uani 1 1 d . . .
H5 H 0.1206 0.5388 -0.0445 0.029 Uiso 1 1 calc R . .
C6 C 0.1997(8) 0.4141(8) -0.1068(7) 0.018(2) Uani 1 1 d . . .
C7 C -0.0759(10) 0.4843(10) -0.2080(9) 0.036(3) Uani 1 1 d . . .
H7A H -0.0336 0.5646 -0.2077 0.054 Uiso 1 1 calc R . .
H7B H -0.1083 0.4966 -0.1410 0.054 Uiso 1 1 calc R . .
H7C H -0.1462 0.4306 -0.2764 0.054 Uiso 1 1 calc R . .
C8 C 0.1005(9) 0.1831(8) -0.4162(8) 0.024(2) Uani 1 1 d . . .
H8 H 0.0344 0.1642 -0.4774 0.029 Uiso 1 1 calc R . .
C9 C 0.1538(9) 0.0471(9) -0.5630(7) 0.024(2) Uani 1 1 d . . .
H9A H 0.0684 0.0299 -0.6046 0.029 Uiso 1 1 calc R . .
H9B H 0.1573 -0.0330 -0.5733 0.029 Uiso 1 1 calc R . .
C10 C 0.2521(9) 0.1085(10) -0.6119(8) 0.028(2) Uani 1 1 d . . .
H10A H 0.2515 0.1910 -0.5958 0.034 Uiso 1 1 calc R . .
H10B H 0.2256 0.0586 -0.6951 0.034 Uiso 1 1 calc R . .
C11 C 0.3883(9) 0.1258(10) -0.5690(8) 0.033(3) Uani 1 1 d . . .
H11A H 0.3864 0.0488 -0.5660 0.040 Uiso 1 1 calc R . .
H11B H 0.4348 0.1363 -0.6252 0.040 Uiso 1 1 calc R . .
C12 C 0.4627(9) 0.2341(9) -0.4537(8) 0.028(2) Uani 1 1 d . . .
H12A H 0.5496 0.2759 -0.4569 0.034 Uiso 1 1 calc R . .
H12B H 0.4224 0.2947 -0.4359 0.034 Uiso 1 1 calc R . .
C13 C 0.5801(8) 0.2019(8) -0.3228(7) 0.022(2) Uani 1 1 d . . .
H13 H 0.6422 0.2203 -0.3617 0.026 Uiso 1 1 calc R . .
C14 C 0.6188(8) 0.1836(8) -0.2255(8) 0.020(2) Uani 1 1 d . . .
C15 C 0.7413(8) 0.1853(9) -0.2016(8) 0.024(2) Uani 1 1 d . . .
H15 H 0.7900 0.1896 -0.2541 0.029 Uiso 1 1 calc R . .
C16 C 0.7942(8) 0.1809(9) -0.1060(8) 0.026(2) Uani 1 1 d . . .
C17 C 0.7249(9) 0.1808(9) -0.0282(8) 0.026(2) Uani 1 1 d . . .
H17 H 0.7615 0.1813 0.0396 0.031 Uiso 1 1 calc R . .
C18 C 0.6027(8) 0.1801(9) -0.0443(7) 0.021(2) Uani 1 1 d . . .
C19 C 0.5446(8) 0.1739(8) -0.1488(8) 0.019(2) Uani 1 1 d . . .
C20 C 0.9251(9) 0.1810(11) -0.0840(9) 0.037(3) Uani 1 1 d . . .
H20A H 0.9493 0.1545 -0.1554 0.055 Uiso 1 1 calc R . .
H20B H 0.9255 0.1239 -0.0515 0.055 Uiso 1 1 calc R . .
H20C H 0.9857 0.2648 -0.0310 0.055 Uiso 1 1 calc R . .
C21 C 0.5435(8) 0.1916(9) 0.0475(8) 0.023(2) Uani 1 1 d . . .
H21 H 0.5831 0.1806 0.1070 0.027 Uiso 1 1 calc R . .
C22 C 0.4007(10) 0.2214(10) 0.1603(9) 0.035(3) Uani 1 1 d . . .
H22A H 0.4750 0.2564 0.2254 0.042 Uiso 1 1 calc R . .
H22B H 0.3488 0.1365 0.1478 0.042 Uiso 1 1 calc R . .
C23 C 0.3239(9) 0.2991(10) 0.1892(8) 0.031(2) Uani 1 1 d . . .
H23A H 0.2868 0.2878 0.2499 0.038 Uiso 1 1 calc R . .
H23B H 0.2527 0.2650 0.1218 0.038 Uiso 1 1 calc R . .
C24 C 0.3899(9) 0.4392(9) 0.2276(8) 0.025(2) Uani 1 1 d . . .
H24A H 0.3272 0.4765 0.2463 0.030 Uiso 1 1 calc R . .
H24B H 0.4571 0.4749 0.2982 0.030 Uiso 1 1 calc R . .
C25 C 0.4490(8) 0.4789(9) 0.1443(8) 0.027(2) Uani 1 1 d . . .
H25A H 0.4734 0.5692 0.1714 0.032 Uiso 1 1 calc R . .
H25B H 0.5263 0.4616 0.1392 0.032 Uiso 1 1 calc R . .
C26 C 0.2942(8) 0.4673(8) 0.0024(8) 0.021(2) Uani 1 1 d . . .
H26 H 0.3097 0.5492 0.0557 0.025 Uiso 1 1 calc R . .
C27 C 0.2793(8) -0.1526(10) -0.4197(8) 0.024(2) Uani 1 1 d . . .
C28 C 0.3161(11) -0.1426(10) -0.3025(8) 0.039(3) Uani 1 1 d . . .
H28A H 0.2399 -0.1799 -0.2821 0.058 Uiso 1 1 calc R . .
H28B H 0.3603 -0.0551 -0.2479 0.058 Uiso 1 1 calc R . .
H28C H 0.3721 -0.1862 -0.3018 0.058 Uiso 1 1 calc R . .
C29 C 0.1176(9) 0.0113(9) -0.1818(9) 0.026(2) Uani 1 1 d . . .
C30 C 0.0146(9) -0.1001(9) -0.1862(9) 0.031(2) Uani 1 1 d . . .
H30A H -0.0539 -0.1371 -0.2551 0.047 Uiso 1 1 calc R . .
H30B H -0.0184 -0.0743 -0.1198 0.047 Uiso 1 1 calc R . .
H30C H 0.0492 -0.1611 -0.1865 0.047 Uiso 1 1 calc R . .
C1S C 0.2197(11) 0.5195(10) -0.4589(9) 0.040(3) Uani 1 1 d . . .
H1S H 0.2157 0.5920 -0.4696 0.047 Uiso 1 1 calc R . .
Cl1 Cl 0.0821(3) 0.3912(3) -0.5423(3) 0.0672(11) Uani 1 1 d . . .
Cl2 Cl 0.3532(3) 0.4935(3) -0.4987(3) 0.0592(9) Uani 1 1 d . . .
Cl3 Cl 0.2399(3) 0.5556(3) -0.3147(2) 0.0527(9) Uani 1 1 d . . .

loop_
_atom_site_aniso_label
_atom_site_aniso_U_11
_atom_site_aniso_U_22
_atom_site_aniso_U_33
_atom_site_aniso_U_23
_atom_site_aniso_U_13
_atom_site_aniso_U_12
Zn1 0.0197(5) 0.0256(6) 0.0144(6) 0.0082(5) 0.0021(4) 0.0133(5)
Zn2 0.0181(5) 0.0280(6) 0.0147(6) 0.0086(5) 0.0023(4) 0.0120(5)
O1 0.021(3) 0.026(4) 0.014(3) 0.007(3) 0.001(3) 0.016(3)
O2 0.019(3) 0.039(4) 0.011(3) 0.010(3) 0.003(3) 0.015(3)
O3 0.044(4) 0.021(4) 0.020(4) 0.007(3) 0.005(3) 0.018(3)
O4 0.038(4) 0.032(4) 0.026(4) 0.013(4) 0.000(3) 0.015(3)
O5 0.018(3) 0.032(4) 0.025(4) 0.013(3) 0.002(3) 0.009(3)
O6 0.024(3) 0.029(4) 0.017(4) 0.006(3) 0.002(3) 0.007(3)
N1 0.022(4) 0.026(4) 0.013(4) 0.011(4) 0.005(3) 0.012(4)
N2 0.018(4) 0.034(5) 0.014(4) 0.011(4) 0.001(3) 0.011(4)
N3 0.020(4) 0.022(4) 0.019(4) 0.007(4) 0.005(3) 0.005(4)
N4 0.018(4) 0.027(4) 0.014(4) 0.008(4) 0.003(3) 0.011(3)
C1 0.017(4) 0.033(6) 0.023(5) 0.018(5) 0.007(4) 0.010(4)
C2 0.025(5) 0.033(6) 0.020(5) 0.016(5) 0.010(4) 0.018(4)
C3 0.019(5) 0.028(5) 0.022(5) 0.012(5) 0.003(4) 0.012(4)
C4 0.030(5) 0.038(6) 0.023(5) 0.019(5) 0.010(4) 0.023(5)
C5 0.032(5) 0.023(5) 0.022(5) 0.007(4) 0.010(4) 0.020(5)
C6 0.019(4) 0.018(5) 0.017(5) 0.008(4) -0.001(4) 0.007(4)
C7 0.040(6) 0.047(7) 0.026(6) 0.010(5) 0.007(5) 0.033(6)
C8 0.022(5) 0.023(5) 0.019(5) 0.010(4) -0.004(4) 0.003(4)
C9 0.026(5) 0.031(6) 0.016(5) 0.010(5) 0.003(4) 0.013(5)
C10 0.028(5) 0.043(6) 0.010(5) 0.008(5) 0.004(4) 0.016(5)
C11 0.025(5) 0.050(7) 0.022(6) 0.014(5) 0.006(4) 0.014(5)
C12 0.023(5) 0.036(6) 0.032(6) 0.020(5) 0.002(4) 0.015(5)
C13 0.021(5) 0.022(5) 0.016(5) 0.004(4) 0.004(4) 0.006(4)
C14 0.017(4) 0.024(5) 0.020(5) 0.007(4) 0.003(4) 0.013(4)
C15 0.017(5) 0.028(6) 0.024(5) 0.006(4) 0.010(4) 0.012(4)
C16 0.017(5) 0.028(6) 0.036(6) 0.014(5) 0.004(4) 0.013(4)
C17 0.025(5) 0.033(6) 0.019(5) 0.009(5) 0.002(4) 0.016(5)
C18 0.018(4) 0.027(5) 0.018(5) 0.007(4) 0.001(4) 0.012(4)
C19 0.013(4) 0.014(5) 0.024(5) 0.003(4) 0.001(4) 0.006(4)
C20 0.029(6) 0.050(7) 0.038(6) 0.019(6) 0.015(5) 0.021(5)
C21 0.024(5) 0.030(5) 0.017(5) 0.011(4) 0.000(4) 0.014(4)
C22 0.041(6) 0.040(7) 0.027(6) 0.016(5) 0.012(5) 0.018(5)
C23 0.031(5) 0.047(7) 0.020(5) 0.017(5) 0.012(4) 0.016(5)
C24 0.033(5) 0.032(6) 0.016(5) 0.009(4) 0.000(4) 0.022(5)
C25 0.017(5) 0.033(6) 0.017(5) 0.003(5) -0.002(4) 0.005(4)
C26 0.024(5) 0.016(5) 0.022(5) 0.006(4) 0.005(4) 0.010(4)
C27 0.020(5) 0.036(7) 0.021(6) 0.014(5) 0.002(4) 0.015(5)
C28 0.060(7) 0.037(7) 0.024(6) 0.012(5) 0.001(5) 0.029(6)
C29 0.022(5) 0.037(6) 0.032(6) 0.021(6) 0.006(5) 0.021(5)
C30 0.030(5) 0.033(6) 0.030(6) 0.014(5) 0.005(4) 0.011(5)
C1S 0.049(7) 0.035(6) 0.036(7) 0.017(5) 0.012(5) 0.016(6)
Cl1 0.070(2) 0.0457(19) 0.061(2) 0.0263(17) -0.0186(18) 0.0013(17)
Cl2 0.077(2) 0.075(2) 0.056(2) 0.0395(19) 0.0334(18) 0.049(2)
Cl3 0.074(2) 0.0389(17) 0.0340(17) 0.0164(14) 0.0179(15) 0.0068(16)

loop_
_atom_type_symbol
_atom_type_description
_atom_type_scat_dispersion_real
_atom_type_scat_dispersion_imag
_atom_type_scat_source
C C 0.0033 0.0016 'International Tables Vol C Tables 4.2.6.8 and 6.1.1.4'
H H 0.0000 0.0000 'International Tables Vol C Tables 4.2.6.8 and 6.1.1.4'
N N 0.0061 0.0033 'International Tables Vol C Tables 4.2.6.8 and 6.1.1.4'
O O 0.0106 0.0060 'International Tables Vol C Tables 4.2.6.8 and 6.1.1.4'
Cl Cl 0.1484 0.1585 'International Tables Vol C Tables 4.2.6.8 and 6.1.1.4'
Zn Zn 0.2839 1.4301 'International Tables Vol C Tables 4.2.6.8 and 6.1.1.4'

loop_
_geom_angle_atom_site_label_1
_geom_angle_atom_site_label_2
_geom_angle_atom_site_label_3
_geom_angle
_geom_angle_site_symmetry_1
_geom_angle_site_symmetry_3
_geom_angle_publ_flag
O3 Zn1 N1 95.9(3) . . ?
O3 Zn1 O1 166.7(3) . . ?
N1 Zn1 O1 86.2(3) . . ?
O3 Zn1 N2 90.2(3) . . ?
N1 Zn1 N2 98.2(3) . . ?
O1 Zn1 N2 102.5(3) . . ?
O3 Zn1 O2 104.8(3) . . ?
N1 Zn1 O2 159.4(3) . . ?
O1 Zn1 O2 73.7(2) . . ?
N2 Zn1 O2 82.3(3) . . ?
O3 Zn1 O5 83.9(3) . . ?
N1 Zn1 O5 93.3(3) . . ?
O1 Zn1 O5 82.9(2) . . ?
N2 Zn1 O5 167.6(3) . . ?
O2 Zn1 O5 88.7(2) . . ?
O3 Zn1 Zn2 129.97(19) . . ?
N1 Zn1 Zn2 124.2(2) . . ?
O1 Zn1 Zn2 41.87(16) . . ?
N2 Zn1 Zn2 109.7(2) . . ?
O2 Zn1 Zn2 39.08(16) . . ?
O5 Zn1 Zn2 66.89(17) . . ?
O6 Zn2 O2 109.2(3) . . ?
O6 Zn2 N3 118.4(3) . . ?
O2 Zn2 N3 131.3(3) . . ?
O6 Zn2 O1 100.8(3) . . ?
O2 Zn2 O1 76.8(2) . . ?
N3 Zn2 O1 85.0(3) . . ?
O6 Zn2 N4 95.0(3) . . ?
O2 Zn2 N4 87.5(3) . . ?
N3 Zn2 N4 97.3(3) . . ?
O1 Zn2 N4 160.6(3) . . ?
O6 Zn2 Zn1 90.17(19) . . ?
O2 Zn2 Zn1 42.49(17) . . ?
N3 Zn2 Zn1 125.2(2) . . ?
O1 Zn2 Zn1 41.97(16) . . ?
N4 Zn2 Zn1 127.7(2) . . ?
C1 O1 Zn2 120.1(5) . . ?
C1 O1 Zn1 131.5(6) . . ?
Zn2 O1 Zn1 96.2(2) . . ?
C19 O2 Zn2 128.6(6) . . ?
C19 O2 Zn1 131.2(6) . . ?
Zn2 O2 Zn1 98.4(2) . . ?
C27 O3 Zn1 133.7(6) . . ?
C29 O5 Zn1 137.3(6) . . ?
C29 O6 Zn2 119.7(6) . . ?
C8 N1 C9 116.3(7) . . ?
C8 N1 Zn1 125.1(6) . . ?
C9 N1 Zn1 117.8(6) . . ?
C13 N2 C12 114.3(8) . . ?
C13 N2 Zn1 126.2(6) . . ?
C12 N2 Zn1 118.8(6) . . ?
C26 N3 C25 117.7(8) . . ?
C26 N3 Zn2 124.5(6) . . ?
C25 N3 Zn2 117.7(6) . . ?
C21 N4 C22 119.1(8) . . ?
C21 N4 Zn2 123.3(6) . . ?
C22 N4 Zn2 117.5(6) . . ?
O1 C1 C6 121.3(8) . . ?
O1 C1 C2 121.3(8) . . ?
C6 C1 C2 117.4(8) . . ?
C3 C2 C1 119.0(8) . . ?
C3 C2 C8 116.7(8) . . ?
C1 C2 C8 124.0(8) . . ?
C4 C3 C2 122.8(9) . . ?
C3 C4 C5 117.5(8) . . ?
C3 C4 C7 121.1(9) . . ?
C5 C4 C7 121.2(9) . . ?
C4 C5 C6 122.1(9) . . ?
C5 C6 C1 121.0(8) . . ?
C5 C6 C26 116.9(8) . . ?
C1 C6 C26 122.2(8) . . ?
N1 C8 C2 128.5(8) . . ?
N1 C9 C10 111.5(8) . . ?
C9 C10 C11 116.7(8) . . ?
C12 C11 C10 116.3(8) . . ?
N2 C12 C11 112.9(8) . . ?
N2 C13 C14 126.6(8) . . ?
C15 C14 C19 118.4(8) . . ?
C15 C14 C13 117.7(8) . . ?
C19 C14 C13 123.7(8) . . ?
C16 C15 C14 123.5(8) . . ?
C17 C16 C15 117.5(8) . . ?
C17 C16 C20 120.5(9) . . ?
C15 C16 C20 122.0(9) . . ?
C16 C17 C18 123.0(9) . . ?
C17 C18 C19 118.8(8) . . ?
C17 C18 C21 118.2(8) . . ?
C19 C18 C21 123.0(8) . . ?
O2 C19 C14 120.6(8) . . ?
O2 C19 C18 121.0(8) . . ?
C14 C19 C18 118.4(7) . . ?
N4 C21 C18 128.4(8) . . ?
N4 C22 C23 113.0(8) . . ?
C22 C23 C24 118.6(8) . . ?
C25 C24 C23 116.9(8) . . ?
N3 C25 C24 110.1(7) . . ?
N3 C26 C6 125.1(8) . . ?
O4 C27 O3 123.2(9) . . ?
O4 C27 C28 116.8(9) . . ?
O3 C27 C28 119.9(9) . . ?
O5 C29 O6 125.4(9) . . ?
O5 C29 C30 118.1(9) . . ?
O6 C29 C30 116.2(8) . . ?
Cl1 C1S Cl3 111.7(6) . . ?
Cl1 C1S Cl2 110.5(6) . . ?
Cl3 C1S Cl2 108.2(6) . . ?

loop_
_geom_bond_atom_site_label_1
_geom_bond_atom_site_label_2
_geom_bond_distance
_geom_bond_site_symmetry_2
_geom_bond_publ_flag
Zn1 N1 2.090(7) . ?
Zn1 N2 2.112(8) . ?
Zn1 O1 2.099(6) . ?
Zn1 O2 2.131(6) . ?
Zn1 O3 2.028(6) . ?
Zn2 N3 2.025(8) . ?
Zn2 N4 2.117(7) . ?
Zn2 O1 2.094(6) . ?
Zn2 O2 1.988(6) . ?
Zn1 O5 2.259(6) . ?
Zn2 O6 1.961(6) . ?
Zn1 Zn2 3.120(2) . ?
O1 C1 1.311(11) . ?
O2 C19 1.302(10) . ?
O3 C27 1.256(12) . ?
O4 C27 1.249(12) . ?
O5 C29 1.254(11) . ?
O6 C29 1.269(12) . ?
N1 C8 1.288(12) . ?
N1 C9 1.473(11) . ?
N2 C13 1.293(11) . ?
N2 C12 1.480(12) . ?
N3 C26 1.300(12) . ?
N3 C25 1.482(11) . ?
N4 C21 1.274(11) . ?
N4 C22 1.471(12) . ?
C1 C6 1.406(13) . ?
C1 C2 1.424(13) . ?
C2 C3 1.417(12) . ?
C2 C8 1.460(13) . ?
C3 C4 1.371(13) . ?
C4 C5 1.385(13) . ?
C4 C7 1.516(13) . ?
C5 C6 1.391(12) . ?
C6 C26 1.478(12) . ?
C9 C10 1.520(13) . ?
C10 C11 1.531(13) . ?
C11 C12 1.521(14) . ?
C13 C14 1.450(13) . ?
C14 C15 1.410(12) . ?
C14 C19 1.417(13) . ?
C15 C16 1.379(14) . ?
C16 C17 1.374(13) . ?
C16 C20 1.511(13) . ?
C17 C18 1.403(12) . ?
C18 C19 1.438(13) . ?
C18 C21 1.443(13) . ?
C22 C23 1.503(14) . ?
C23 C24 1.539(14) . ?
C24 C25 1.524(13) . ?
C27 C28 1.513(13) . ?
C29 C30 1.508(14) . ?
C1S Cl1 1.729(12) . ?
C1S Cl3 1.759(11) . ?
C1S Cl2 1.772(12) . ?
